data_2205039
loop_
_publ_author_name
'Masciocchi, Norberto'
'Scuderi, Patrizia'
'Maspero, Angelo'

_publ_section_title
;
 Brooker's di-<i>tert</i>-butylmerocyanine
;
_journal_issue 2
_journal_name_full 'Acta Crystallographica Section E'
_journal_page_first o227
_journal_page_last o229
_journal_paper_doi 10.1107/S1600536804034129
_journal_volume 61
_journal_year 2005
_chemical_formula_iupac 'C22 H29 N O'
_chemical_formula_moiety 'C22 H29 N O'
_chemical_formula_sum 'C22 H29 N O'
_chemical_formula_weight 323.46
_chemical_name_common tert-butylmerocyanine
_chemical_name_systematic
;
4-[(1-Methyl-1,4-dihydropyridinylidene)ethylidene]-2,6-di-tert-butyl-2,5-
cyclohexadien-1-one
;
_space_group_IT_number 14
_symmetry_cell_setting monoclinic
_symmetry_space_group_name_Hall '-P 2ybc'
_symmetry_space_group_name_H-M 'P 1 21/c 1'
_atom_sites_solution_hydrogens geom
_atom_sites_solution_primary direct
_atom_sites_solution_secondary difmap
_cell_angle_alpha 90.00
_cell_angle_beta 106.37(2)
_cell_angle_gamma 90.00
_cell_formula_units_Z 4
_cell_length_a 10.216(2)
_cell_length_b 15.445(4)
_cell_length_c 13.010(6)
_cell_measurement_reflns_used 25
_cell_measurement_temperature 295(2)
_cell_measurement_theta_max 16
_cell_measurement_theta_min 9
_cell_volume 1969.6(11)
_computing_cell_refinement 'CAD-4 Software (Enraf-Nonius)'
_computing_data_collection 'CAD-4 Software (Enraf-Nonius)'
_computing_data_reduction 'Local programs'
_computing_molecular_graphics 'ORTEP-3 of WINGX (Farrugia, 1999)'
_computing_publication_material CIF
_computing_structure_refinement 'SHELXL97 (Sheldrick, 1997)'
_computing_structure_solution 'SHELXS86  (Sheldrick, 1986)'
_diffrn_ambient_temperature 295(2)
_diffrn_measured_fraction_theta_full 0.999
_diffrn_measured_fraction_theta_max 0.999
_diffrn_measurement_device_type 'Enraf-Nonius CAD-4'
_diffrn_measurement_method '\w scan'
_diffrn_radiation_monochromator graphite
_diffrn_radiation_type MoK\a
_diffrn_radiation_wavelength 0.71073
_diffrn_reflns_av_R_equivalents 0.0156
_diffrn_reflns_av_sigmaI/netI 0.0495
_diffrn_reflns_limit_h_max 12
_diffrn_reflns_limit_h_min 0
_diffrn_reflns_limit_k_max 18
_diffrn_reflns_limit_k_min 0
_diffrn_reflns_limit_l_max 14
_diffrn_reflns_limit_l_min -15
_diffrn_reflns_number 3631
_diffrn_reflns_theta_full 24.93
_diffrn_reflns_theta_max 24.93
_diffrn_reflns_theta_min 3.10
_diffrn_standards_decay_% 0
_diffrn_standards_interval_time 10800
_diffrn_standards_number 3
_exptl_absorpt_coefficient_mu 0.066
_exptl_absorpt_correction_type none
_exptl_crystal_colour green
_exptl_crystal_density_diffrn 1.091
_exptl_crystal_density_method 'not measured'
_exptl_crystal_description prism
_exptl_crystal_F_000 704
_exptl_crystal_size_max 0.200
_exptl_crystal_size_mid 0.200
_exptl_crystal_size_min 0.100
_refine_diff_density_max 0.683
_refine_diff_density_min -0.244
_refine_ls_extinction_method none
_refine_ls_goodness_of_fit_ref 1.018
_refine_ls_hydrogen_treatment constr
_refine_ls_matrix_type full
_refine_ls_number_parameters 218
_refine_ls_number_reflns 3429
_refine_ls_number_restraints 0
_refine_ls_restrained_S_all 1.018
_refine_ls_R_factor_all 0.1479
_refine_ls_R_factor_gt 0.0710
_refine_ls_shift/su_max 0.002
_refine_ls_shift/su_mean 0.000
_refine_ls_structure_factor_coef Fsqd
_refine_ls_weighting_details 'calc w = 1/[\s^2^(Fo^2^)+(0.0790P)^2^+1.2544P] where P = (Fo^2^+2Fc^2^)/3'
_refine_ls_weighting_scheme calc
_refine_ls_wR_factor_gt 0.1650
_refine_ls_wR_factor_ref 0.2074
_reflns_number_gt 1756
_reflns_number_total 3429
_reflns_threshold_expression >2sigma(I)
_cod_data_source_file cv6439.cif
_cod_data_source_block I
_cod_original_sg_symbol_H-M 'P 21/c'
_cod_database_code 2205039
_cod_database_fobs_code 2205039

loop_
_symmetry_equiv_pos_as_xyz
'x, y, z'
'-x, y+1/2, -z+1/2'
'-x, -y, -z'
'x, -y-1/2, z-1/2'

loop_
_atom_site_label
_atom_site_fract_x
_atom_site_fract_y
_atom_site_fract_z
_atom_site_U_iso_or_equiv
_atom_site_adp_type
_atom_site_calc_flag
_atom_site_refinement_flags
_atom_site_occupancy
_atom_site_type_symbol
N1 0.2367(2) 0.41316(15) 0.23225(17) 0.0532(6) Uani d . 1 N
C2 0.3709(3) 0.3962(2) 0.2734(3) 0.0700(9) Uani d . 1 C
H2 0.4043 0.3414 0.2648 0.084 Uiso calc R 1 H
C3 0.4593(3) 0.4593(2) 0.3281(3) 0.0742(10) Uani d . 1 C
H3 0.5516 0.4466 0.3549 0.089 Uiso calc R 1 H
C4 0.4126(3) 0.5416(2) 0.3440(2) 0.0640(9) Uani d . 1 C
C5 0.2763(3) 0.5544(2) 0.2980(3) 0.0704(10) Uani d . 1 C
H5 0.2396 0.6085 0.3044 0.084 Uiso calc R 1 H
C6 0.1941(3) 0.4930(2) 0.2448(2) 0.0652(9) Uani d . 1 C
H6 0.1024 0.5062 0.2147 0.078 Uiso calc R 1 H
C7 0.1417(4) 0.3452(2) 0.1768(3) 0.0834(11) Uani d . 1 C
H7A 0.1913 0.2926 0.1756 0.125 Uiso calc PR 0.43(4) H
H7B 0.0978 0.3633 0.1047 0.125 Uiso calc PR 0.43(4) H
H7C 0.0741 0.3355 0.2140 0.125 Uiso calc PR 0.43(4) H
H7D 0.0509 0.3683 0.1539 0.125 Uiso calc PR 0.57(4) H
H7E 0.1444 0.2976 0.2248 0.125 Uiso calc PR 0.57(4) H
H7F 0.1681 0.3255 0.1155 0.125 Uiso calc PR 0.57(4) H
C8 0.4969(3) 0.6130(2) 0.4025(3) 0.0772(10) Uani d . 1 C
H8 0.4530 0.6641 0.4111 0.093 Uiso calc R 1 H
C9 0.6283(3) 0.6094(2) 0.4430(2) 0.0719(10) Uani d . 1 C
H9 0.6681 0.5565 0.4352 0.086 Uiso calc R 1 H
C10 0.7207(3) 0.67485(18) 0.4976(2) 0.0563(8) Uani d . 1 C
C11 0.8609(3) 0.65887(18) 0.5192(2) 0.0555(8) Uani d . 1 C
H11 0.8881 0.6052 0.5001 0.067 Uiso calc R 1 H
C12 0.9586(3) 0.71633(17) 0.5658(2) 0.0502(7) Uani d . 1 C
C13 0.9183(3) 0.79983(17) 0.6001(2) 0.0494(7) Uani d . 1 C
C14 0.7727(3) 0.81764(17) 0.5807(2) 0.0471(7) Uani d . 1 C
C15 0.6816(3) 0.75622(19) 0.5302(2) 0.0554(8) Uani d . 1 C
H15 0.5890 0.7682 0.5163 0.066 Uiso calc R 1 H
O16 1.0066(2) 0.85455(13) 0.64470(18) 0.0736(7) Uani d . 1 O
C17 1.1105(3) 0.69690(19) 0.5818(2) 0.0638(9) Uani d . 1 C
C18 1.1746(3) 0.7658(3) 0.5260(3) 0.1002(13) Uani d . 1 C
H18A 1.1626 0.8220 0.5536 0.150 Uiso calc R 1 H
H18B 1.1311 0.7644 0.4503 0.150 Uiso calc R 1 H
H18C 1.2702 0.7541 0.5392 0.150 Uiso calc R 1 H
C19 1.1865(4) 0.6945(2) 0.7022(3) 0.0870(12) Uani d . 1 C
H19A 1.1748 0.7488 0.7344 0.131 Uiso calc R 1 H
H19B 1.2819 0.6845 0.7114 0.131 Uiso calc R 1 H
H19C 1.1502 0.6487 0.7359 0.131 Uiso calc R 1 H
C20 1.1317(4) 0.6089(2) 0.5348(3) 0.0950(13) Uani d . 1 C
H20A 1.0926 0.5643 0.5682 0.143 Uiso calc R 1 H
H20B 1.2276 0.5983 0.5477 0.143 Uiso calc R 1 H
H20C 1.0883 0.6089 0.4591 0.143 Uiso calc R 1 H
C21 0.7294(3) 0.90488(19) 0.6167(2) 0.0585(8) Uani d . 1 C
C22 0.7954(4) 0.9179(2) 0.7373(2) 0.0826(11) Uani d . 1 C
H22A 0.7689 0.8714 0.7762 0.124 Uiso calc R 1 H
H22B 0.7656 0.9720 0.7593 0.124 Uiso calc R 1 H
H22C 0.8928 0.9183 0.7518 0.124 Uiso calc R 1 H
C23 0.7702(4) 0.9785(2) 0.5532(3) 0.0745(10) Uani d . 1 C
H23A 0.7281 0.9698 0.4781 0.112 Uiso calc R 1 H
H23B 0.8676 0.9791 0.5669 0.112 Uiso calc R 1 H
H23C 0.7406 1.0328 0.5749 0.112 Uiso calc R 1 H
C24 0.5741(3) 0.9091(2) 0.5977(3) 0.0885(12) Uani d . 1 C
H24A 0.5460 0.8634 0.6368 0.133 Uiso calc R 1 H
H24B 0.5294 0.9025 0.5226 0.133 Uiso calc R 1 H
H24C 0.5500 0.9640 0.6217 0.133 Uiso calc R 1 H

loop_
_atom_site_aniso_label
_atom_site_aniso_U_11
_atom_site_aniso_U_22
_atom_site_aniso_U_33
_atom_site_aniso_U_12
_atom_site_aniso_U_13
_atom_site_aniso_U_23
N1 0.0540(13) 0.0558(14) 0.0472(13) -0.0096(12) 0.0103(11) -0.0019(11)
C2 0.075(2) 0.0612(19) 0.076(2) 0.0151(17) 0.0258(17) 0.0082(16)
C3 0.0379(16) 0.106(3) 0.071(2) -0.0020(18) 0.0026(15) 0.013(2)
C4 0.0736(19) 0.0580(19) 0.0596(18) -0.0165(16) 0.0175(16) -0.0026(15)
C5 0.069(2) 0.0597(19) 0.075(2) -0.0029(17) 0.0075(17) -0.0099(17)
C6 0.0518(17) 0.067(2) 0.071(2) 0.0074(16) 0.0073(15) -0.0045(17)
C7 0.097(2) 0.080(2) 0.074(2) -0.042(2) 0.0246(18) -0.0203(18)
C8 0.080(2) 0.077(2) 0.079(2) 0.0120(19) 0.0293(18) 0.0063(18)
C9 0.075(2) 0.082(2) 0.0616(19) -0.0055(18) 0.0233(16) 0.0053(17)
C10 0.0730(18) 0.0479(16) 0.0482(15) -0.0210(15) 0.0173(14) -0.0094(13)
C11 0.0687(18) 0.0422(15) 0.0557(17) 0.0015(14) 0.0176(14) -0.0024(13)
C12 0.0617(17) 0.0432(15) 0.0431(14) 0.0030(14) 0.0105(13) 0.0033(12)
C13 0.0521(16) 0.0435(15) 0.0489(16) -0.0023(13) 0.0083(13) -0.0013(13)
C14 0.0486(15) 0.0468(15) 0.0442(15) -0.0025(13) 0.0104(12) -0.0015(12)
C15 0.0486(15) 0.0667(18) 0.0507(16) -0.0058(14) 0.0137(13) -0.0029(14)
O16 0.0536(12) 0.0528(12) 0.1040(17) -0.0038(10) 0.0053(11) -0.0196(12)
C17 0.0600(17) 0.0617(18) 0.0644(19) 0.0187(15) 0.0090(15) 0.0034(15)
C18 0.064(2) 0.117(3) 0.127(3) 0.024(2) 0.039(2) 0.036(3)
C19 0.080(2) 0.091(3) 0.076(2) 0.022(2) 0.0000(19) 0.001(2)
C20 0.091(2) 0.093(3) 0.093(3) 0.041(2) 0.012(2) -0.014(2)
C21 0.0606(17) 0.0554(17) 0.0592(18) 0.0079(15) 0.0166(14) -0.0041(14)
C22 0.109(3) 0.077(2) 0.061(2) 0.008(2) 0.0227(19) -0.0174(17)
C23 0.092(2) 0.0539(18) 0.078(2) 0.0104(17) 0.0250(18) 0.0012(17)
C24 0.073(2) 0.086(2) 0.112(3) 0.0177(19) 0.034(2) -0.009(2)

loop_
_atom_type_symbol
_atom_type_description
_atom_type_scat_dispersion_real
_atom_type_scat_dispersion_imag
_atom_type_scat_source
C C 0.0033 0.0016 'International Tables Vol C Tables 4.2.6.8 and 6.1.1.4'
H H 0.0000 0.0000 'International Tables Vol C Tables 4.2.6.8 and 6.1.1.4'
N N 0.0061 0.0033 'International Tables Vol C Tables 4.2.6.8 and 6.1.1.4'
O O 0.0106 0.0060 'International Tables Vol C Tables 4.2.6.8 and 6.1.1.4'

loop_
_geom_angle_atom_site_label_1
_geom_angle_atom_site_label_2
_geom_angle_atom_site_label_3
_geom_angle
_geom_angle_publ_flag
C6 N1 C2 117.5(3) ?
C6 N1 C7 121.8(3) ?
C2 N1 C7 120.7(3) ?
N1 C2 C3 120.7(3) ?
N1 C2 H2 119.7 ?
C3 C2 H2 119.7 ?
C2 C3 C4 121.3(3) ?
C2 C3 H3 119.4 ?
C4 C3 H3 119.4 ?
C5 C4 C3 114.6(3) ?
C5 C4 C8 119.6(3) yes
C3 C4 C8 125.8(3) yes
C6 C5 C4 122.9(3) ?
C6 C5 H5 118.5 ?
C4 C5 H5 118.5 ?
C5 C6 N1 123.0(3) ?
C5 C6 H6 118.5 ?
N1 C6 H6 118.5 ?
N1 C7 H7A 109.5 ?
N1 C7 H7B 109.5 ?
H7A C7 H7B 109.5 ?
N1 C7 H7C 109.5 ?
H7A C7 H7C 109.5 ?
H7B C7 H7C 109.5 ?
N1 C7 H7D 109.5 ?
H7A C7 H7D 141.1 ?
H7B C7 H7D 56.3 ?
H7C C7 H7D 56.3 ?
N1 C7 H7E 109.5 ?
H7A C7 H7E 56.3 ?
H7B C7 H7E 141.1 ?
H7C C7 H7E 56.3 ?
H7D C7 H7E 109.5 ?
N1 C7 H7F 109.5 ?
H7A C7 H7F 56.3 ?
H7B C7 H7F 56.3 ?
H7C C7 H7F 141.1 ?
H7D C7 H7F 109.5 ?
H7E C7 H7F 109.5 ?
C9 C8 C4 124.4(3) yes
C9 C8 H8 117.8 ?
C4 C8 H8 117.8 ?
C8 C9 C10 129.4(3) yes
C8 C9 H9 115.3 ?
C10 C9 H9 115.3 ?
C11 C10 C15 117.0(2) yes
C11 C10 C9 118.0(3) yes
C15 C10 C9 125.0(3) ?
C12 C11 C10 124.1(3) ?
C12 C11 H11 118.0 ?
C10 C11 H11 118.0 ?
C11 C12 C13 118.9(3) ?
C11 C12 C17 121.6(3) ?
C13 C12 C17 119.5(2) ?
O16 C13 C12 120.6(2) yes
O16 C13 C14 121.1(2) yes
C12 C13 C14 118.3(2) ?
C15 C14 C13 118.4(2) ?
C15 C14 C21 122.9(3) ?
C13 C14 C21 118.7(2) ?
C14 C15 C10 123.3(3) ?
C14 C15 H15 118.4 ?
C10 C15 H15 118.4 ?
C20 C17 C18 107.4(3) ?
C20 C17 C12 111.8(3) ?
C18 C17 C12 110.5(2) ?
C20 C17 C19 107.3(3) ?
C18 C17 C19 109.7(3) ?
C12 C17 C19 110.0(3) ?
C17 C18 H18A 109.5 ?
C17 C18 H18B 109.5 ?
H18A C18 H18B 109.5 ?
C17 C18 H18C 109.5 ?
H18A C18 H18C 109.5 ?
H18B C18 H18C 109.5 ?
C17 C19 H19A 109.5 ?
C17 C19 H19B 109.5 ?
H19A C19 H19B 109.5 ?
C17 C19 H19C 109.5 ?
H19A C19 H19C 109.5 ?
H19B C19 H19C 109.5 ?
C17 C20 H20A 109.5 ?
C17 C20 H20B 109.5 ?
H20A C20 H20B 109.5 ?
C17 C20 H20C 109.5 ?
H20A C20 H20C 109.5 ?
H20B C20 H20C 109.5 ?
C23 C21 C14 110.0(3) ?
C23 C21 C22 110.2(3) ?
C14 C21 C22 110.2(2) ?
C23 C21 C24 107.9(3) ?
C14 C21 C24 111.2(3) ?
C22 C21 C24 107.1(3) ?
C21 C22 H22A 109.5 ?
C21 C22 H22B 109.5 ?
H22A C22 H22B 109.5 ?
C21 C22 H22C 109.5 ?
H22A C22 H22C 109.5 ?
H22B C22 H22C 109.5 ?
C21 C23 H23A 109.5 ?
C21 C23 H23B 109.5 ?
H23A C23 H23B 109.5 ?
C21 C23 H23C 109.5 ?
H23A C23 H23C 109.5 ?
H23B C23 H23C 109.5 ?
C21 C24 H24A 109.5 ?
C21 C24 H24B 109.5 ?
H24A C24 H24B 109.5 ?
C21 C24 H24C 109.5 ?
H24A C24 H24C 109.5 ?
H24B C24 H24C 109.5 ?

loop_
_geom_bond_atom_site_label_1
_geom_bond_atom_site_label_2
_geom_bond_distance
_geom_bond_publ_flag
N1 C6 1.333(4) ?
N1 C2 1.350(4) ?
N1 C7 1.472(4) ?
C2 C3 1.382(4) ?
C2 H2 0.9300 ?
C3 C4 1.394(4) ?
C3 H3 0.9300 ?
C4 C5 1.366(4) ?
C4 C8 1.472(4) yes
C5 C6 1.325(4) ?
C5 H5 0.9300 ?
C6 H6 0.9300 ?
C7 H7A 0.9600 ?
C7 H7B 0.9600 ?
C7 H7C 0.9600 ?
C7 H7D 0.9600 ?
C7 H7E 0.9600 ?
C7 H7F 0.9600 ?
C8 C9 1.297(4) yes
C8 H8 0.9300 ?
C9 C10 1.429(4) yes
C9 H9 0.9300 ?
C10 C11 1.402(4) yes
C10 C15 1.419(4) yes
C11 C12 1.346(4) yes
C11 H11 0.9300 ?
C12 C13 1.461(4) yes
C12 C17 1.535(4) ?
C13 O16 1.253(3) yes
C13 C14 1.463(4) yes
C14 C15 1.362(4) yes
C14 C21 1.532(4) ?
C15 H15 0.9300 ?
C17 C20 1.530(4) yes
C17 C18 1.535(5) yes
C17 C19 1.541(4) yes
C18 H18A 0.9600 ?
C18 H18B 0.9600 ?
C18 H18C 0.9600 ?
C19 H19A 0.9600 ?
C19 H19B 0.9600 ?
C19 H19C 0.9600 ?
C20 H20A 0.9600 ?
C20 H20B 0.9600 ?
C20 H20C 0.9600 ?
C21 C23 1.531(4) yes
C21 C22 1.536(4) yes
C21 C24 1.537(4) yes
C22 H22A 0.9600 ?
C22 H22B 0.9600 ?
C22 H22C 0.9600 ?
C23 H23A 0.9600 ?
C23 H23B 0.9600 ?
C23 H23C 0.9600 ?
C24 H24A 0.9600 ?
C24 H24B 0.9600 ?
C24 H24C 0.9600 ?

loop_
_geom_torsion_atom_site_label_1
_geom_torsion_atom_site_label_2
_geom_torsion_atom_site_label_3
_geom_torsion_atom_site_label_4
_geom_torsion
_geom_torsion_publ_flag
C6 N1 C2 C3 1.3(5) ?
C7 N1 C2 C3 -178.1(3) ?
N1 C2 C3 C4 1.0(5) ?
C2 C3 C4 C5 -2.3(5) ?
C2 C3 C4 C8 178.9(3) ?
C3 C4 C5 C6 1.5(5) ?
C8 C4 C5 C6 -179.6(3) ?
C4 C5 C6 N1 0.7(5) ?
C2 N1 C6 C5 -2.2(5) ?
C7 N1 C6 C5 177.2(3) ?
C5 C4 C8 C9 -175.3(3) ?
C3 C4 C8 C9 3.4(6) ?
C4 C8 C9 C10 177.6(3) yes
C8 C9 C10 C11 -170.3(3) ?
C8 C9 C10 C15 8.3(5) ?
C15 C10 C11 C12 -1.7(4) ?
C9 C10 C11 C12 177.0(3) ?
C10 C11 C12 C13 2.2(4) ?
C10 C11 C12 C17 -176.6(3) ?
C11 C12 C13 O16 179.3(3) ?
C17 C12 C13 O16 -1.9(4) ?
C11 C12 C13 C14 -0.8(4) ?
C17 C12 C13 C14 178.0(2) ?
O16 C13 C14 C15 178.9(3) ?
C12 C13 C14 C15 -1.0(4) ?
O16 C13 C14 C21 -0.3(4) ?
C12 C13 C14 C21 179.8(2) ?
C13 C14 C15 C10 1.6(4) ?
C21 C14 C15 C10 -179.3(3) ?
C11 C10 C15 C14 -0.3(4) ?
C9 C10 C15 C14 -178.9(3) ?
C11 C12 C17 C20 2.3(4) ?
C13 C12 C17 C20 -176.5(3) ?
C11 C12 C17 C18 121.9(3) ?
C13 C12 C17 C18 -56.9(4) ?
C11 C12 C17 C19 -116.8(3) ?
C13 C12 C17 C19 64.4(3) ?
C15 C14 C21 C23 -114.3(3) ?
C13 C14 C21 C23 64.9(3) ?
C15 C14 C21 C22 123.9(3) ?
C13 C14 C21 C22 -56.9(3) ?
C15 C14 C21 C24 5.2(4) ?
C13 C14 C21 C24 -175.6(3) ?
